data_2231828
loop_
_publ_author_name
'Rodrigues, Vinola Z.'
'Foro, Sabine'
'Gowda, B. Thimme'

_publ_section_title
;
 2,4-Dichloro-<i>N</i>-(2,5-dimethylphenyl)benzenesulfonamide
;
_journal_coeditor_code BT5642
_journal_issue 10
_journal_name_full 'Acta Crystallographica Section E'
_journal_page_first o2649
_journal_paper_doi 10.1107/S1600536811036968
_journal_volume 67
_journal_year 2011
_chemical_formula_iupac 'C14 H13 Cl2 N O2 S'
_chemical_formula_moiety 'C14 H13 Cl2 N O2 S'
_chemical_formula_sum 'C14 H13 Cl2 N O2 S'
_chemical_formula_weight 330.21
_chemical_name_systematic
;
2,4-Dichloro-<i>N</i>-(2,5-dimethylphenyl)benzenesulfonamide
;
_space_group_IT_number 14
_symmetry_cell_setting monoclinic
_symmetry_space_group_name_Hall '-P 2ybc'
_symmetry_space_group_name_H-M 'P 1 21/c 1'
_atom_sites_solution_hydrogens geom
_atom_sites_solution_primary direct
_atom_sites_solution_secondary difmap
_audit_creation_method SHELXL-97
_cell_angle_alpha 90.00
_cell_angle_beta 94.929(3)
_cell_angle_gamma 90.00
_cell_formula_units_Z 12
_cell_length_a 24.3070(8)
_cell_length_b 14.8880(6)
_cell_length_c 12.4365(5)
_cell_measurement_reflns_used 7968
_cell_measurement_temperature 293(2)
_cell_measurement_theta_max 27.84
_cell_measurement_theta_min 2.62
_cell_volume 4483.9(3)
_computing_cell_refinement
;
CrysAlis RED (Oxford Diffraction, 2009)
;
_computing_data_collection
;
CrysAlis CCD (Oxford Diffraction, 2009)
;
_computing_data_reduction
;
CrysAlis RED (Oxford Diffraction, 2009)
;
_computing_molecular_graphics 'PLATON (Spek, 2009)'
_computing_publication_material 'SHELXL97 (Sheldrick, 2008)'
_computing_structure_refinement 'SHELXL97 (Sheldrick, 2008)'
_computing_structure_solution 'SHELXS97 (Sheldrick, 2008)'
_diffrn_ambient_temperature 293(2)
_diffrn_measured_fraction_theta_full 0.997
_diffrn_measured_fraction_theta_max 0.997
_diffrn_measurement_device_type
;
Oxford Diffraction Xcalibur diffractometer
with a Sapphire CCD detector
;
_diffrn_measurement_method
;
Rotation method data acquisition using \w
;
_diffrn_radiation_monochromator graphite
_diffrn_radiation_source 'fine-focus sealed tube'
_diffrn_radiation_type MoK\a
_diffrn_radiation_wavelength 0.71073
_diffrn_reflns_av_R_equivalents 0.0147
_diffrn_reflns_av_sigmaI/netI 0.0237
_diffrn_reflns_limit_h_max 30
_diffrn_reflns_limit_h_min -26
_diffrn_reflns_limit_k_max 18
_diffrn_reflns_limit_k_min -14
_diffrn_reflns_limit_l_max 15
_diffrn_reflns_limit_l_min -15
_diffrn_reflns_number 18567
_diffrn_reflns_theta_full 26.37
_diffrn_reflns_theta_max 26.37
_diffrn_reflns_theta_min 2.63
_diffrn_standards_decay_% 0
_exptl_absorpt_coefficient_mu 0.573
_exptl_absorpt_correction_T_max 0.8202
_exptl_absorpt_correction_T_min 0.7948
_exptl_absorpt_correction_type multi-scan
_exptl_absorpt_process_details
;
(CrysAlis RED; Oxford Diffraction, 2009)
;
_exptl_crystal_colour 'light pink'
_exptl_crystal_density_diffrn 1.467
_exptl_crystal_density_method 'not measured'
_exptl_crystal_description prism
_exptl_crystal_F_000 2040
_exptl_crystal_size_max 0.42
_exptl_crystal_size_mid 0.36
_exptl_crystal_size_min 0.36
_refine_diff_density_max 0.336
_refine_diff_density_min -0.339
_refine_ls_extinction_method none
_refine_ls_goodness_of_fit_ref 1.014
_refine_ls_hydrogen_treatment mixed
_refine_ls_matrix_type full
_refine_ls_number_parameters 556
_refine_ls_number_reflns 9151
_refine_ls_number_restraints 3
_refine_ls_restrained_S_all 1.015
_refine_ls_R_factor_all 0.0586
_refine_ls_R_factor_gt 0.0379
_refine_ls_shift/su_max 0.001
_refine_ls_shift/su_mean 0.000
_refine_ls_structure_factor_coef Fsqd
_refine_ls_weighting_details 'calc w=1/[\s^2^(Fo^2^)+(0.0428P)^2^+2.5197P] where P=(Fo^2^+2Fc^2^)/3'
_refine_ls_weighting_scheme calc
_refine_ls_wR_factor_gt 0.0895
_refine_ls_wR_factor_ref 0.0985
_reflns_number_gt 6822
_reflns_number_total 9151
_reflns_threshold_expression I>2\s(I)
_cod_data_source_file bt5642.cif
_cod_data_source_block I
_cod_original_sg_symbol_H-M 'P 21/c'
_cod_database_code 2231828
_cod_database_fobs_code 2231828

loop_
_symmetry_equiv_pos_as_xyz
'x, y, z'
'-x, y+1/2, -z+1/2'
'-x, -y, -z'
'x, -y-1/2, z-1/2'

loop_
_atom_site_type_symbol
_atom_site_label
_atom_site_fract_x
_atom_site_fract_y
_atom_site_fract_z
_atom_site_U_iso_or_equiv
_atom_site_adp_type
_atom_site_calc_flag
_atom_site_refinement_flags
_atom_site_occupancy
_atom_site_symmetry_multiplicity
C C1 0.37117(9) 0.66784(14) 0.19972(17) 0.0352(5) Uani d . 1 1
C C2 0.42435(9) 0.64017(15) 0.17972(18) 0.0393(5) Uani d . 1 1
C C3 0.47007(10) 0.67249(17) 0.2413(2) 0.0478(6) Uani d . 1 1
H H3 0.5054 0.6555 0.2264 0.057 Uiso calc R 1 1
C C4 0.46238(11) 0.73046(17) 0.3255(2) 0.0488(6) Uani d . 1 1
C C5 0.41066(11) 0.75673(16) 0.3491(2) 0.0481(6) Uani d . 1 1
H H5 0.4063 0.7950 0.4068 0.058 Uiso calc R 1 1
C C6 0.36519(10) 0.72543(15) 0.28586(18) 0.0427(5) Uani d . 1 1
H H6 0.3300 0.7432 0.3012 0.051 Uiso calc R 1 1
C C7 0.28443(9) 0.49200(14) 0.23739(17) 0.0347(5) Uani d . 1 1
C C8 0.22861(9) 0.48517(16) 0.25563(19) 0.0423(5) Uani d . 1 1
C C9 0.21695(11) 0.43970(17) 0.3489(2) 0.0525(6) Uani d . 1 1
H H9 0.1803 0.4336 0.3638 0.063 Uiso calc R 1 1
C C10 0.25731(12) 0.40370(17) 0.4193(2) 0.0543(7) Uani d . 1 1
H H10 0.2474 0.3736 0.4803 0.065 Uiso calc R 1 1
C C11 0.31271(10) 0.41112(16) 0.40178(19) 0.0455(6) Uani d . 1 1
C C12 0.32510(9) 0.45586(14) 0.30937(18) 0.0388(5) Uani d . 1 1
H H12 0.3619 0.4618 0.2952 0.047 Uiso calc R 1 1
C C13 0.18268(10) 0.52347(19) 0.1809(2) 0.0566(7) Uani d . 1 1
H H13A 0.1923 0.5194 0.1078 0.068 Uiso calc R 1 1
H H13B 0.1770 0.5853 0.1990 0.068 Uiso calc R 1 1
H H13C 0.1494 0.4902 0.1883 0.068 Uiso calc R 1 1
C C14 0.35722(12) 0.3700(2) 0.4776(2) 0.0622(7) Uani d . 1 1
H H14A 0.3417 0.3227 0.5179 0.075 Uiso calc R 1 1
H H14B 0.3727 0.4151 0.5263 0.075 Uiso calc R 1 1
H H14C 0.3856 0.3459 0.4369 0.075 Uiso calc R 1 1
N N1 0.29977(8) 0.52955(13) 0.13736(15) 0.0383(4) Uani d D 1 1
H H1N 0.3196(9) 0.4971(15) 0.1025(18) 0.046 Uiso d D 1 1
O O1 0.26641(6) 0.68499(11) 0.15806(13) 0.0464(4) Uani d . 1 1
O O2 0.32113(7) 0.64305(11) 0.00710(12) 0.0478(4) Uani d . 1 1
Cl Cl1 0.43532(3) 0.56301(5) 0.07956(5) 0.05525(17) Uani d . 1 1
Cl Cl2 0.51978(3) 0.77011(6) 0.40399(7) 0.0827(3) Uani d . 1 1
S S1 0.31057(2) 0.63530(4) 0.11853(4) 0.03675(13) Uani d . 1 1
C C15 0.10849(8) 0.60065(14) 0.88706(17) 0.0341(5) Uani d . 1 1
C C16 0.10887(9) 0.65759(15) 0.97592(17) 0.0371(5) Uani d . 1 1
C C17 0.14506(9) 0.72894(16) 0.98750(18) 0.0417(5) Uani d . 1 1
H H17 0.1463 0.7652 1.0485 0.050 Uiso calc R 1 1
C C18 0.17939(9) 0.74567(16) 0.90733(19) 0.0417(5) Uani d . 1 1
C C19 0.17843(10) 0.69315(16) 0.8165(2) 0.0456(6) Uani d . 1 1
H H19 0.2009 0.7067 0.7619 0.055 Uiso calc R 1 1
C C20 0.14345(9) 0.61981(16) 0.80740(18) 0.0415(5) Uani d . 1 1
H H20 0.1433 0.5828 0.7471 0.050 Uiso calc R 1 1
C C21 -0.02186(8) 0.57033(16) 0.74447(17) 0.0374(5) Uani d . 1 1
C C22 -0.02921(10) 0.66073(17) 0.7207(2) 0.0472(6) Uani d . 1 1
C C23 -0.05413(12) 0.6814(2) 0.6184(2) 0.0639(8) Uani d . 1 1
H H23 -0.0595 0.7413 0.5991 0.077 Uiso calc R 1 1
C C24 -0.07089(11) 0.6157(2) 0.5453(2) 0.0633(8) Uani d . 1 1
H H24 -0.0874 0.6322 0.4780 0.076 Uiso calc R 1 1
C C25 -0.06385(10) 0.5257(2) 0.5695(2) 0.0517(6) Uani d . 1 1
C C26 -0.03908(9) 0.50430(17) 0.67050(19) 0.0436(5) Uani d . 1 1
H H26 -0.0338 0.4442 0.6892 0.052 Uiso calc R 1 1
C C27 -0.01135(13) 0.73384(19) 0.7994(3) 0.0681(8) Uani d . 1 1
H H27A 0.0279 0.7414 0.8015 0.082 Uiso calc R 1 1
H H27B -0.0213 0.7178 0.8700 0.082 Uiso calc R 1 1
H H27C -0.0293 0.7890 0.7771 0.082 Uiso calc R 1 1
C C28 -0.08357(13) 0.4536(2) 0.4908(2) 0.0771(10) Uani d . 1 1
H H28A -0.0794 0.4737 0.4186 0.092 Uiso calc R 1 1
H H28B -0.1218 0.4410 0.4983 0.092 Uiso calc R 1 1
H H28C -0.0621 0.4001 0.5051 0.092 Uiso calc R 1 1
N N2 0.00272(8) 0.54195(14) 0.84816(15) 0.0397(4) Uani d D 1 1
H H2N -0.0133(10) 0.5490(16) 0.9025(16) 0.048 Uiso d D 1 1
O O3 0.07967(7) 0.46077(11) 0.77479(13) 0.0462(4) Uani d . 1 1
O O4 0.06783(7) 0.45703(11) 0.96970(13) 0.0476(4) Uani d . 1 1
Cl Cl3 0.06310(3) 0.64443(5) 1.07415(5) 0.05622(18) Uani d . 1 1
Cl Cl4 0.22360(3) 0.83646(5) 0.92104(6) 0.0652(2) Uani d . 1 1
S S2 0.06476(2) 0.50518(4) 0.86965(4) 0.03674(13) Uani d . 1 1
C C29 0.29694(9) 0.33765(14) 0.81101(17) 0.0355(5) Uani d . 1 1
C C30 0.24190(9) 0.35952(15) 0.82580(18) 0.0397(5) Uani d . 1 1
C C31 0.19879(10) 0.32037(16) 0.7636(2) 0.0472(6) Uani d . 1 1
H H31 0.1624 0.3349 0.7741 0.057 Uiso calc R 1 1
C C32 0.21059(11) 0.25911(16) 0.6851(2) 0.0479(6) Uani d . 1 1
C C33 0.26383(11) 0.23590(16) 0.66867(19) 0.0466(6) Uani d . 1 1
H H33 0.2709 0.1943 0.6158 0.056 Uiso calc R 1 1
C C34 0.30681(10) 0.27513(15) 0.73174(18) 0.0411(5) Uani d . 1 1
H H34 0.3430 0.2595 0.7211 0.049 Uiso calc R 1 1
C C35 0.37412(9) 0.52663(14) 0.75746(17) 0.0367(5) Uani d . 1 1
C C36 0.33740(10) 0.56036(16) 0.67582(19) 0.0444(6) Uani d . 1 1
C C37 0.35960(11) 0.59760(19) 0.5871(2) 0.0562(7) Uani d . 1 1
H H37 0.3361 0.6217 0.5316 0.067 Uiso calc R 1 1
C C38 0.41565(12) 0.59976(19) 0.5793(2) 0.0609(7) Uani d . 1 1
H H38 0.4292 0.6246 0.5182 0.073 Uiso calc R 1 1
C C39 0.45216(11) 0.56595(18) 0.6600(2) 0.0541(7) Uani d . 1 1
C C40 0.43062(10) 0.52978(16) 0.7496(2) 0.0451(6) Uani d . 1 1
H H40 0.4544 0.5072 0.8057 0.054 Uiso calc R 1 1
C C41 0.27599(11) 0.5588(2) 0.6826(2) 0.0670(8) Uani d . 1 1
H H41A 0.2679 0.5720 0.7551 0.080 Uiso calc R 1 1
H H41B 0.2619 0.5004 0.6625 0.080 Uiso calc R 1 1
H H41C 0.2589 0.6030 0.6344 0.080 Uiso calc R 1 1
C C42 0.51378(13) 0.5707(3) 0.6520(3) 0.0872(11) Uani d . 1 1
H H42A 0.5227 0.6260 0.6179 0.105 Uiso calc R 1 1
H H42B 0.5252 0.5210 0.6101 0.105 Uiso calc R 1 1
H H42C 0.5326 0.5682 0.7231 0.105 Uiso calc R 1 1
N N3 0.35468(8) 0.49250(12) 0.85565(15) 0.0384(4) Uani d D 1 1
H H3N 0.3345(9) 0.5232(15) 0.8909(18) 0.046 Uiso d D 1 1
O O5 0.34473(7) 0.38367(11) 0.99890(12) 0.0468(4) Uani d . 1 1
O O6 0.40211(6) 0.34595(11) 0.85093(14) 0.0477(4) Uani d . 1 1
Cl Cl5 0.22596(3) 0.43853(5) 0.92023(5) 0.05357(17) Uani d . 1 1
Cl Cl6 0.15616(3) 0.21002(6) 0.60671(7) 0.0780(2) Uani d . 1 1
S S3 0.35411(2) 0.38736(4) 0.88676(4) 0.03727(13) Uani d . 1 1

loop_
_atom_site_aniso_label
_atom_site_aniso_U_11
_atom_site_aniso_U_22
_atom_site_aniso_U_33
_atom_site_aniso_U_12
_atom_site_aniso_U_13
_atom_site_aniso_U_23
C1 0.0373(11) 0.0319(11) 0.0368(11) 0.0014(9) 0.0061(9) 0.0055(9)
C2 0.0406(12) 0.0384(12) 0.0393(12) 0.0058(10) 0.0057(10) 0.0018(10)
C3 0.0383(13) 0.0463(14) 0.0589(15) 0.0034(11) 0.0053(11) -0.0005(12)
C4 0.0510(14) 0.0435(14) 0.0504(15) -0.0018(11) -0.0053(11) 0.0013(11)
C5 0.0599(16) 0.0412(14) 0.0431(13) 0.0054(12) 0.0040(12) -0.0045(11)
C6 0.0455(13) 0.0387(13) 0.0449(13) 0.0058(10) 0.0094(11) 0.0019(10)
C7 0.0384(12) 0.0294(11) 0.0373(12) -0.0009(9) 0.0090(9) -0.0030(9)
C8 0.0375(12) 0.0390(13) 0.0517(14) -0.0008(10) 0.0105(10) -0.0070(11)
C9 0.0457(14) 0.0483(15) 0.0669(17) -0.0044(12) 0.0231(13) -0.0014(13)
C10 0.0674(17) 0.0469(15) 0.0526(15) -0.0055(13) 0.0272(13) 0.0055(12)
C11 0.0577(15) 0.0362(13) 0.0436(13) -0.0019(11) 0.0096(11) 0.0021(10)
C12 0.0380(12) 0.0347(12) 0.0445(13) -0.0028(9) 0.0078(10) -0.0004(10)
C13 0.0374(13) 0.0649(18) 0.0675(18) 0.0017(12) 0.0040(12) -0.0047(14)
C14 0.0745(19) 0.0589(17) 0.0530(16) 0.0013(15) 0.0048(14) 0.0155(13)
N1 0.0403(11) 0.0387(11) 0.0368(10) 0.0018(8) 0.0093(8) -0.0011(8)
O1 0.0395(9) 0.0445(9) 0.0558(10) 0.0102(7) 0.0072(7) 0.0018(8)
O2 0.0497(10) 0.0573(11) 0.0365(9) 0.0044(8) 0.0047(7) 0.0112(8)
Cl1 0.0479(3) 0.0647(4) 0.0534(4) 0.0141(3) 0.0061(3) -0.0154(3)
Cl2 0.0625(5) 0.0876(6) 0.0929(6) -0.0034(4) -0.0223(4) -0.0240(5)
S1 0.0353(3) 0.0389(3) 0.0364(3) 0.0050(2) 0.0052(2) 0.0058(2)
C15 0.0293(10) 0.0362(11) 0.0366(11) 0.0000(9) 0.0017(9) 0.0024(9)
C16 0.0320(11) 0.0454(13) 0.0341(11) 0.0007(9) 0.0045(9) 0.0022(10)
C17 0.0452(13) 0.0412(13) 0.0381(12) -0.0032(10) -0.0004(10) -0.0029(10)
C18 0.0385(12) 0.0392(13) 0.0468(13) -0.0072(10) 0.0005(10) 0.0056(10)
C19 0.0427(13) 0.0490(14) 0.0466(14) -0.0050(11) 0.0136(11) 0.0029(11)
C20 0.0430(13) 0.0435(13) 0.0391(12) -0.0021(10) 0.0094(10) -0.0029(10)
C21 0.0285(10) 0.0463(13) 0.0379(12) -0.0026(9) 0.0055(9) 0.0074(10)
C22 0.0390(13) 0.0453(14) 0.0571(15) -0.0008(10) 0.0029(11) 0.0069(12)
C23 0.0589(17) 0.0561(17) 0.075(2) 0.0013(14) -0.0031(15) 0.0264(15)
C24 0.0519(16) 0.085(2) 0.0505(16) -0.0086(15) -0.0092(13) 0.0214(16)
C25 0.0401(13) 0.0713(19) 0.0438(14) -0.0142(12) 0.0047(11) 0.0035(13)
C26 0.0387(12) 0.0470(14) 0.0455(13) -0.0083(10) 0.0059(10) 0.0050(11)
C27 0.0690(19) 0.0429(15) 0.091(2) 0.0041(14) -0.0038(17) -0.0007(15)
C28 0.068(2) 0.105(3) 0.0572(18) -0.0259(18) -0.0007(15) -0.0113(18)
N2 0.0341(10) 0.0495(12) 0.0359(10) -0.0009(9) 0.0057(8) 0.0063(9)
O3 0.0443(9) 0.0413(9) 0.0532(10) -0.0003(7) 0.0058(7) -0.0080(8)
O4 0.0459(9) 0.0474(10) 0.0491(10) -0.0008(8) 0.0023(7) 0.0144(8)
Cl3 0.0553(4) 0.0695(4) 0.0468(3) -0.0092(3) 0.0211(3) -0.0064(3)
Cl4 0.0691(4) 0.0592(4) 0.0670(4) -0.0302(4) 0.0048(3) -0.0005(3)
S2 0.0340(3) 0.0359(3) 0.0404(3) -0.0019(2) 0.0032(2) 0.0029(2)
C29 0.0373(11) 0.0322(11) 0.0381(12) 0.0039(9) 0.0098(9) 0.0061(9)
C30 0.0427(12) 0.0371(12) 0.0407(12) 0.0058(10) 0.0120(10) 0.0015(10)
C31 0.0406(13) 0.0447(14) 0.0570(15) 0.0050(11) 0.0074(11) 0.0031(12)
C32 0.0526(15) 0.0384(13) 0.0514(15) 0.0026(11) -0.0039(12) 0.0006(11)
C33 0.0602(16) 0.0365(13) 0.0435(13) 0.0069(11) 0.0075(12) -0.0030(10)
C34 0.0449(13) 0.0376(12) 0.0422(13) 0.0074(10) 0.0116(10) 0.0059(10)
C35 0.0451(13) 0.0286(11) 0.0373(12) 0.0003(9) 0.0097(10) 0.0000(9)
C36 0.0485(14) 0.0407(13) 0.0446(13) 0.0073(11) 0.0080(11) 0.0051(11)
C37 0.0623(17) 0.0594(17) 0.0473(15) 0.0129(13) 0.0077(13) 0.0170(13)
C38 0.0698(19) 0.0608(18) 0.0554(16) 0.0054(15) 0.0241(14) 0.0214(14)
C39 0.0513(15) 0.0510(15) 0.0627(17) 0.0016(12) 0.0204(13) 0.0103(13)
C40 0.0416(13) 0.0430(13) 0.0511(14) 0.0017(10) 0.0063(11) 0.0068(11)
C41 0.0513(16) 0.085(2) 0.0652(18) 0.0148(15) 0.0054(14) 0.0245(16)
C42 0.0575(19) 0.103(3) 0.105(3) 0.0012(18) 0.0330(18) 0.029(2)
N3 0.0469(11) 0.0332(10) 0.0367(10) 0.0046(8) 0.0128(8) 0.0012(8)
O5 0.0526(10) 0.0508(10) 0.0372(9) 0.0010(8) 0.0051(7) 0.0088(7)
O6 0.0405(9) 0.0440(10) 0.0598(10) 0.0093(7) 0.0109(8) 0.0056(8)
Cl5 0.0490(3) 0.0585(4) 0.0551(4) 0.0110(3) 0.0150(3) -0.0127(3)
Cl6 0.0680(5) 0.0682(5) 0.0927(6) 0.0053(4) -0.0235(4) -0.0205(4)
S3 0.0379(3) 0.0366(3) 0.0380(3) 0.0047(2) 0.0075(2) 0.0061(2)

loop_
_atom_type_symbol
_atom_type_description
_atom_type_scat_dispersion_real
_atom_type_scat_dispersion_imag
_atom_type_scat_source
C C 0.0033 0.0016 'International Tables Vol C Tables 4.2.6.8 and 6.1.1.4'
H H 0.0000 0.0000 'International Tables Vol C Tables 4.2.6.8 and 6.1.1.4'
N N 0.0061 0.0033 'International Tables Vol C Tables 4.2.6.8 and 6.1.1.4'
O O 0.0106 0.0060 'International Tables Vol C Tables 4.2.6.8 and 6.1.1.4'
Cl Cl 0.1484 0.1585 'International Tables Vol C Tables 4.2.6.8 and 6.1.1.4'
S S 0.1246 0.1234 'International Tables Vol C Tables 4.2.6.8 and 6.1.1.4'

loop_
_geom_angle_atom_site_label_1
_geom_angle_atom_site_label_2
_geom_angle_atom_site_label_3
_geom_angle
C6 C1 C2 118.6(2)
C6 C1 S1 117.97(17)
C2 C1 S1 123.44(17)
C3 C2 C1 120.7(2)
C3 C2 Cl1 117.63(18)
C1 C2 Cl1 121.66(18)
C2 C3 C4 118.9(2)
C2 C3 H3 120.6
C4 C3 H3 120.6
C5 C4 C3 121.7(2)
C5 C4 Cl2 119.3(2)
C3 C4 Cl2 119.0(2)
C4 C5 C6 119.0(2)
C4 C5 H5 120.5
C6 C5 H5 120.5
C5 C6 C1 121.0(2)
C5 C6 H6 119.5
C1 C6 H6 119.5
C12 C7 C8 121.1(2)
C12 C7 N1 119.03(19)
C8 C7 N1 119.6(2)
C9 C8 C7 116.1(2)
C9 C8 C13 120.4(2)
C7 C8 C13 123.5(2)
C10 C9 C8 122.5(2)
C10 C9 H9 118.7
C8 C9 H9 118.7
C9 C10 C11 121.4(2)
C9 C10 H10 119.3
C11 C10 H10 119.3
C12 C11 C10 116.9(2)
C12 C11 C14 121.4(2)
C10 C11 C14 121.7(2)
C11 C12 C7 122.0(2)
C11 C12 H12 119.0
C7 C12 H12 119.0
C8 C13 H13A 109.5
C8 C13 H13B 109.5
H13A C13 H13B 109.5
C8 C13 H13C 109.5
H13A C13 H13C 109.5
H13B C13 H13C 109.5
C11 C14 H14A 109.5
C11 C14 H14B 109.5
H14A C14 H14B 109.5
C11 C14 H14C 109.5
H14A C14 H14C 109.5
H14B C14 H14C 109.5
C7 N1 S1 124.04(15)
C7 N1 H1N 115.5(17)
S1 N1 H1N 112.4(18)
O1 S1 O2 119.58(10)
O1 S1 N1 108.61(10)
O2 S1 N1 105.24(10)
O1 S1 C1 105.90(10)
O2 S1 C1 108.53(10)
N1 S1 C1 108.64(10)
C20 C15 C16 118.6(2)
C20 C15 S2 118.27(17)
C16 C15 S2 123.16(16)
C17 C16 C15 120.8(2)
C17 C16 Cl3 117.13(17)
C15 C16 Cl3 122.00(17)
C18 C17 C16 119.0(2)
C18 C17 H17 120.5
C16 C17 H17 120.5
C19 C18 C17 121.6(2)
C19 C18 Cl4 119.60(18)
C17 C18 Cl4 118.75(19)
C18 C19 C20 118.9(2)
C18 C19 H19 120.5
C20 C19 H19 120.5
C19 C20 C15 120.9(2)
C19 C20 H20 119.5
C15 C20 H20 119.5
C26 C21 C22 121.4(2)
C26 C21 N2 117.7(2)
C22 C21 N2 120.8(2)
C21 C22 C23 116.5(2)
C21 C22 C27 122.7(2)
C23 C22 C27 120.9(2)
C24 C23 C22 121.8(3)
C24 C23 H23 119.1
C22 C23 H23 119.1
C23 C24 C25 121.5(3)
C23 C24 H24 119.2
C25 C24 H24 119.2
C24 C25 C26 117.2(2)
C24 C25 C28 121.6(3)
C26 C25 C28 121.2(3)
C25 C26 C21 121.5(2)
C25 C26 H26 119.2
C21 C26 H26 119.2
C22 C27 H27A 109.5
C22 C27 H27B 109.5
H27A C27 H27B 109.5
C22 C27 H27C 109.5
H27A C27 H27C 109.5
H27B C27 H27C 109.5
C25 C28 H28A 109.5
C25 C28 H28B 109.5
H28A C28 H28B 109.5
C25 C28 H28C 109.5
H28A C28 H28C 109.5
H28B C28 H28C 109.5
C21 N2 S2 124.18(15)
C21 N2 H2N 120.9(18)
S2 N2 H2N 114.6(18)
O3 S2 O4 119.25(10)
O3 S2 N2 108.80(10)
O4 S2 N2 107.06(10)
O3 S2 C15 106.25(10)
O4 S2 C15 107.97(10)
N2 S2 C15 106.93(10)
C34 C29 C30 118.2(2)
C34 C29 S3 118.74(17)
C30 C29 S3 123.09(17)
C31 C30 C29 121.0(2)
C31 C30 Cl5 117.74(18)
C29 C30 Cl5 121.21(18)
C30 C31 C32 118.8(2)
C30 C31 H31 120.6
C32 C31 H31 120.6
C33 C32 C31 121.8(2)
C33 C32 Cl6 119.6(2)
C31 C32 Cl6 118.7(2)
C32 C33 C34 119.1(2)
C32 C33 H33 120.5
C34 C33 H33 120.5
C33 C34 C29 121.2(2)
C33 C34 H34 119.4
C29 C34 H34 119.4
C40 C35 C36 121.0(2)
C40 C35 N3 118.1(2)
C36 C35 N3 120.8(2)
C37 C36 C35 117.2(2)
C37 C36 C41 120.5(2)
C35 C36 C41 122.2(2)
C38 C37 C36 121.5(2)
C38 C37 H37 119.3
C36 C37 H37 119.3
C37 C38 C39 121.4(2)
C37 C38 H38 119.3
C39 C38 H38 119.3
C38 C39 C40 117.8(2)
C38 C39 C42 121.0(3)
C40 C39 C42 121.2(3)
C39 C40 C35 121.1(2)
C39 C40 H40 119.5
C35 C40 H40 119.5
C36 C41 H41A 109.5
C36 C41 H41B 109.5
H41A C41 H41B 109.5
C36 C41 H41C 109.5
H41A C41 H41C 109.5
H41B C41 H41C 109.5
C39 C42 H42A 109.5
C39 C42 H42B 109.5
H42A C42 H42B 109.5
C39 C42 H42C 109.5
H42A C42 H42C 109.5
H42B C42 H42C 109.5
C35 N3 S3 123.80(15)
C35 N3 H3N 120.6(18)
S3 N3 H3N 113.2(18)
O6 S3 O5 119.40(10)
O6 S3 N3 108.72(10)
O5 S3 N3 106.01(10)
O6 S3 C29 106.19(10)
O5 S3 C29 108.55(10)
N3 S3 C29 107.47(10)

loop_
_geom_bond_atom_site_label_1
_geom_bond_atom_site_label_2
_geom_bond_distance
C1 C6 1.390(3)
C1 C2 1.399(3)
C1 S1 1.780(2)
C2 C3 1.381(3)
C2 Cl1 1.732(2)
C3 C4 1.382(3)
C3 H3 0.9300
C4 C5 1.372(4)
C4 Cl2 1.736(3)
C5 C6 1.381(3)
C5 H5 0.9300
C6 H6 0.9300
C7 C12 1.384(3)
C7 C8 1.398(3)
C7 N1 1.442(3)
C8 C9 1.393(3)
C8 C13 1.502(3)
C9 C10 1.367(4)
C9 H9 0.9300
C10 C11 1.387(4)
C10 H10 0.9300
C11 C12 1.384(3)
C11 C14 1.503(4)
C12 H12 0.9300
C13 H13A 0.9600
C13 H13B 0.9600
C13 H13C 0.9600
C14 H14A 0.9600
C14 H14B 0.9600
C14 H14C 0.9600
N1 S1 1.616(2)
N1 H1N 0.830(16)
O1 S1 1.4254(16)
O2 S1 1.4356(16)
C15 C20 1.389(3)
C15 C16 1.392(3)
C15 S2 1.777(2)
C16 C17 1.379(3)
C16 Cl3 1.733(2)
C17 C18 1.377(3)
C17 H17 0.9300
C18 C19 1.373(3)
C18 Cl4 1.726(2)
C19 C20 1.382(3)
C19 H19 0.9300
C20 H20 0.9300
C21 C26 1.386(3)
C21 C22 1.386(3)
C21 N2 1.437(3)
C22 C23 1.396(4)
C22 C27 1.503(4)
C23 C24 1.372(4)
C23 H23 0.9300
C24 C25 1.381(4)
C24 H24 0.9300
C25 C26 1.382(3)
C25 C28 1.503(4)
C26 H26 0.9300
C27 H27A 0.9600
C27 H27B 0.9600
C27 H27C 0.9600
C28 H28A 0.9600
C28 H28B 0.9600
C28 H28C 0.9600
N2 S2 1.6049(19)
N2 H2N 0.815(16)
O3 S2 1.4261(16)
O4 S2 1.4324(16)
C29 C34 1.392(3)
C29 C30 1.404(3)
C29 S3 1.772(2)
C30 C31 1.378(3)
C30 Cl5 1.729(2)
C31 C32 1.383(3)
C31 H31 0.9300
C32 C33 1.372(3)
C32 Cl6 1.736(3)
C33 C34 1.381(3)
C33 H33 0.9300
C34 H34 0.9300
C35 C40 1.386(3)
C35 C36 1.387(3)
C35 N3 1.439(3)
C36 C37 1.385(3)
C36 C41 1.502(4)
C37 C38 1.374(4)
C37 H37 0.9300
C38 C39 1.376(4)
C38 H38 0.9300
C39 C40 1.381(3)
C39 C42 1.511(4)
C40 H40 0.9300
C41 H41A 0.9600
C41 H41B 0.9600
C41 H41C 0.9600
C42 H42A 0.9600
C42 H42B 0.9600
C42 H42C 0.9600
N3 S3 1.6128(19)
N3 H3N 0.824(16)
O5 S3 1.4335(16)
O6 S3 1.4243(16)

loop_
_geom_hbond_atom_site_label_D
_geom_hbond_atom_site_label_H
_geom_hbond_atom_site_label_A
_geom_hbond_site_symmetry_A
_geom_hbond_distance_DH
_geom_hbond_distance_HA
_geom_hbond_distance_DA
_geom_hbond_angle_DHA
N1 H1N O5 1_554 0.830(16) 2.241(18) 3.033(2) 160(2)
N2 H2N O4 3_567 0.815(16) 2.157(17) 2.956(2) 167(2)
N3 H3N O2 1_556 0.824(16) 2.336(19) 3.082(2) 151(2)

loop_
_geom_torsion_atom_site_label_1
_geom_torsion_atom_site_label_2
_geom_torsion_atom_site_label_3
_geom_torsion_atom_site_label_4
_geom_torsion
C6 C1 C2 C3 -2.8(3)
S1 C1 C2 C3 175.64(18)
C6 C1 C2 Cl1 175.86(17)
S1 C1 C2 Cl1 -5.7(3)
C1 C2 C3 C4 2.1(4)
Cl1 C2 C3 C4 -176.62(19)
C2 C3 C4 C5 -0.1(4)
C2 C3 C4 Cl2 179.23(19)
C3 C4 C5 C6 -1.1(4)
Cl2 C4 C5 C6 179.57(19)
C4 C5 C6 C1 0.3(4)
C2 C1 C6 C5 1.6(3)
S1 C1 C6 C5 -176.95(18)
C12 C7 C8 C9 -0.5(3)
N1 C7 C8 C9 173.5(2)
C12 C7 C8 C13 179.6(2)
N1 C7 C8 C13 -6.4(3)
C7 C8 C9 C10 0.2(4)
C13 C8 C9 C10 -180.0(2)
C8 C9 C10 C11 0.4(4)
C9 C10 C11 C12 -0.6(4)
C9 C10 C11 C14 -178.7(2)
C10 C11 C12 C7 0.2(3)
C14 C11 C12 C7 178.3(2)
C8 C7 C12 C11 0.4(3)
N1 C7 C12 C11 -173.7(2)
C12 C7 N1 S1 -96.7(2)
C8 C7 N1 S1 89.1(2)
C7 N1 S1 O1 -47.2(2)
C7 N1 S1 O2 -176.39(17)
C7 N1 S1 C1 67.5(2)
C6 C1 S1 O1 4.7(2)
C2 C1 S1 O1 -173.71(18)
C6 C1 S1 O2 134.30(17)
C2 C1 S1 O2 -44.2(2)
C6 C1 S1 N1 -111.77(18)
C2 C1 S1 N1 69.8(2)
C20 C15 C16 C17 -3.2(3)
S2 C15 C16 C17 177.61(17)
C20 C15 C16 Cl3 174.91(17)
S2 C15 C16 Cl3 -4.3(3)
C15 C16 C17 C18 2.8(3)
Cl3 C16 C17 C18 -175.37(18)
C16 C17 C18 C19 0.0(4)
C16 C17 C18 Cl4 178.69(17)
C17 C18 C19 C20 -2.3(4)
Cl4 C18 C19 C20 178.97(19)
C18 C19 C20 C15 1.9(4)
C16 C15 C20 C19 0.8(3)
S2 C15 C20 C19 -179.97(18)
C26 C21 C22 C23 -0.8(3)
N2 C21 C22 C23 -179.2(2)
C26 C21 C22 C27 179.6(2)
N2 C21 C22 C27 1.2(4)
C21 C22 C23 C24 0.5(4)
C27 C22 C23 C24 -179.8(3)
C22 C23 C24 C25 -0.1(4)
C23 C24 C25 C26 -0.1(4)
C23 C24 C25 C28 178.3(3)
C24 C25 C26 C21 -0.1(4)
C28 C25 C26 C21 -178.6(2)
C22 C21 C26 C25 0.6(3)
N2 C21 C26 C25 179.0(2)
C26 C21 N2 S2 76.8(2)
C22 C21 N2 S2 -104.7(2)
C21 N2 S2 O3 -31.0(2)
C21 N2 S2 O4 -161.10(18)
C21 N2 S2 C15 83.4(2)
C20 C15 S2 O3 5.4(2)
C16 C15 S2 O3 -175.35(18)
C20 C15 S2 O4 134.45(18)
C16 C15 S2 O4 -46.3(2)
C20 C15 S2 N2 -110.64(18)
C16 C15 S2 N2 68.6(2)
C34 C29 C30 C31 -0.1(3)
S3 C29 C30 C31 178.74(18)
C34 C29 C30 Cl5 -178.42(17)
S3 C29 C30 Cl5 0.4(3)
C29 C30 C31 C32 -0.4(4)
Cl5 C30 C31 C32 177.96(18)
C30 C31 C32 C33 0.6(4)
C30 C31 C32 Cl6 -179.90(18)
C31 C32 C33 C34 -0.3(4)
Cl6 C32 C33 C34 -179.79(18)
C32 C33 C34 C29 -0.2(3)
C30 C29 C34 C33 0.4(3)
S3 C29 C34 C33 -178.48(18)
C40 C35 C36 C37 -0.4(3)
N3 C35 C36 C37 175.7(2)
C40 C35 C36 C41 -179.3(2)
N3 C35 C36 C41 -3.2(4)
C35 C36 C37 C38 1.1(4)
C41 C36 C37 C38 180.0(3)
C36 C37 C38 C39 -0.8(5)
C37 C38 C39 C40 -0.2(4)
C37 C38 C39 C42 -178.4(3)
C38 C39 C40 C35 0.8(4)
C42 C39 C40 C35 179.0(3)
C36 C35 C40 C39 -0.5(4)
N3 C35 C40 C39 -176.7(2)
C40 C35 N3 S3 -75.5(3)
C36 C35 N3 S3 108.3(2)
C35 N3 S3 O6 37.0(2)
C35 N3 S3 O5 166.52(18)
C35 N3 S3 C29 -77.5(2)
C34 C29 S3 O6 -3.0(2)
C30 C29 S3 O6 178.14(18)
C34 C29 S3 O5 -132.55(17)
C30 C29 S3 O5 48.6(2)
C34 C29 S3 N3 113.20(18)
C30 C29 S3 N3 -65.6(2)

loop_
_cod_related_entry_id
_cod_related_entry_database
_cod_related_entry_code
1 ChemSpider 30657012
